data_7111276
loop_
_publ_author_name
'Hollis, T. Keith'
'Ahn, Yi Joon'
'Tham, Fook S.'

_publ_section_title
;
 The first structural characterization and determination of the
 isomerization activation parameters of a chiral
 phosphatitanoceneElectronic supplementary information (ESI) available:
 X-ray structure determination. See
 http://www.rsc.org/suppdata/cc/b2/b208945a/
;
_journal_issue 24
_journal_name_full 'Chemical Communications'
_journal_page_first 2996
_journal_paper_doi 10.1039/b208945a
_journal_year 2002
_chemical_formula_sum 'C24 H24 Cl2 P2 Ti'
_chemical_formula_weight 493.17
_chemical_name_systematic
; 
? 
;
_space_group_IT_number 2
_symmetry_cell_setting triclinic
_symmetry_space_group_name_Hall '-P 1'
_symmetry_space_group_name_H-M 'P -1'
_atom_sites_solution_hydrogens geom
_atom_sites_solution_primary direct
_atom_sites_solution_secondary difmap
_audit_creation_method SHELXL-97
_cell_angle_alpha 96.547(2)
_cell_angle_beta 106.049(2)
_cell_angle_gamma 102.179(2)
_cell_formula_units_Z 2
_cell_length_a 8.7827(8)
_cell_length_b 8.8656(8)
_cell_length_c 15.7127(14)
_cell_measurement_temperature 223(2)
_cell_volume 1129.80(18)
_computing_cell_refinement 'Bruker SMART'
_computing_data_collection 'Bruker SMART'
_computing_data_reduction 'Bruker SHELXTL'
_computing_molecular_graphics 'Bruker SHELXTL'
_computing_publication_material 'Bruker SHELXTL'
_computing_structure_refinement 'SHELXL-97 (Sheldrick, 1997)'
_computing_structure_solution 'SHELXS-97 (Sheldrick, 1990)'
_diffrn_ambient_temperature 223(2)
_diffrn_measured_fraction_theta_full 0.996
_diffrn_measured_fraction_theta_max 0.996
_diffrn_measurement_device_type 'CCD area detector'
_diffrn_measurement_method 'phi and omega scans'
_diffrn_radiation_monochromator graphite
_diffrn_radiation_source 'Normal-focus sealed tube'
_diffrn_radiation_type MoK\a
_diffrn_radiation_wavelength 0.71073
_diffrn_reflns_av_R_equivalents 0.0240
_diffrn_reflns_av_sigmaI/netI 0.0288
_diffrn_reflns_limit_h_max 11
_diffrn_reflns_limit_h_min -11
_diffrn_reflns_limit_k_max 11
_diffrn_reflns_limit_k_min -11
_diffrn_reflns_limit_l_max 20
_diffrn_reflns_limit_l_min -20
_diffrn_reflns_number 11841
_diffrn_reflns_theta_full 28.28
_diffrn_reflns_theta_max 28.28
_diffrn_reflns_theta_min 1.37
_exptl_absorpt_coefficient_mu 0.766
_exptl_absorpt_correction_T_max 0.9205
_exptl_absorpt_correction_T_min 0.6399
_exptl_absorpt_correction_type SADABS
_exptl_crystal_colour Black
_exptl_crystal_density_diffrn 1.450
_exptl_crystal_density_method 'not measured'
_exptl_crystal_description 'Frag. of pr'
_exptl_crystal_F_000 508
_exptl_crystal_size_max 0.64
_exptl_crystal_size_mid 0.28
_exptl_crystal_size_min 0.11
_refine_diff_density_max 0.504
_refine_diff_density_min -0.278
_refine_diff_density_rms 0.063
_refine_ls_extinction_method none
_refine_ls_goodness_of_fit_ref 1.027
_refine_ls_hydrogen_treatment mixed
_refine_ls_matrix_type full
_refine_ls_number_parameters 266
_refine_ls_number_reflns 5584
_refine_ls_number_restraints 0
_refine_ls_restrained_S_all 1.027
_refine_ls_R_factor_all 0.0410
_refine_ls_R_factor_gt 0.0330
_refine_ls_shift/su_max 0.001
_refine_ls_shift/su_mean 0.000
_refine_ls_structure_factor_coef Fsqd
_refine_ls_weighting_details 'calc w=1/[\s^2^(Fo^2^)+(0.0617P)^2^+0.0421P] where P=(Fo^2^+2Fc^2^)/3'
_refine_ls_weighting_scheme calc
_refine_ls_wR_factor_gt 0.0895
_refine_ls_wR_factor_ref 0.0950
_reflns_number_gt 4673
_reflns_number_total 5584
_reflns_threshold_expression >2sigma(I)
_cod_data_source_file b208945asup1.cif
_cod_data_source_block kh71s
_cod_depositor_comments
;
The following automatic conversions were performed:

'_symmetry_cell_setting' value 'Triclinic' changed to 'triclinic'
according to /home/saulius/struct/CIF-dictionaries/cif_core.dic
dictionary named 'cif_core.dic' version 2.4.2 from 2011-04-26.

Automatic conversion script
Id: cif_fix_values 1891 2012-01-12 08:04:46Z andrius 
;
_cod_original_sg_symbol_H-M P-1
_cod_database_code 7111276

loop_
_symmetry_equiv_pos_as_xyz
'x, y, z'
'-x, -y, -z'

loop_
_atom_site_label
_atom_site_type_symbol
_atom_site_fract_x
_atom_site_fract_y
_atom_site_fract_z
_atom_site_U_iso_or_equiv
_atom_site_adp_type
_atom_site_occupancy
_atom_site_symmetry_multiplicity
_atom_site_calc_flag
_atom_site_refinement_flags
Ti1 Ti 0.06622(3) 0.41902(3) 0.750298(17) 0.02199(8) Uani 1 1 d .
Cl1 Cl -0.13291(6) 0.18846(6) 0.72720(3) 0.04308(13) Uani 1 1 d .
Cl2 Cl -0.04453(6) 0.56514(7) 0.84008(3) 0.04240(13) Uani 1 1 d .
P1A P 0.10948(5) 0.40645(5) 0.59208(3) 0.02545(10) Uani 1 1 d .
C1A C -0.10291(19) 0.37629(18) 0.57825(10) 0.0234(3) Uani 1 1 d .
C2A C -0.1389(2) 0.50542(19) 0.62182(10) 0.0274(3) Uani 1 1 d .
C3A C 0.0031(2) 0.63254(19) 0.66165(11) 0.0304(3) Uani 1 1 d .
C4A C 0.1458(2) 0.59389(19) 0.65691(10) 0.0283(3) Uani 1 1 d .
H4A H 0.2509 0.6606 0.6853 0.034 Uiso 1 1 calc R
C5A C -0.0024(3) 0.7956(2) 0.69737(15) 0.0492(5) Uani 1 1 d .
H5A1 H 0.1080 0.8583 0.7294 0.074 Uiso 1 1 calc R
H5A2 H -0.0678 0.7902 0.7381 0.074 Uiso 1 1 calc R
H5A3 H -0.0509 0.8435 0.6476 0.074 Uiso 1 1 calc R
C6A C -0.3053(2) 0.5162(3) 0.62517(13) 0.0428(5) Uani 1 1 d .
H6A1 H -0.3554 0.5645 0.5760 0.064 Uiso 1 1 calc R
H6A2 H -0.2949 0.5794 0.6821 0.064 Uiso 1 1 calc R
H6A3 H -0.3732 0.4118 0.6196 0.064 Uiso 1 1 calc R
C7A C -0.22021(19) 0.23318(19) 0.51932(10) 0.0253(3) Uani 1 1 d .
C8A C -0.3715(2) 0.2398(2) 0.46297(11) 0.0317(4) Uani 1 1 d .
H8A H -0.4039 0.3342 0.4671 0.038 Uiso 1 1 calc R
C9A C -0.4749(2) 0.1090(2) 0.40090(12) 0.0391(4) Uani 1 1 d .
H9A H -0.5765 0.1156 0.3636 0.047 Uiso 1 1 calc R
C10A C -0.4295(2) -0.0305(2) 0.39362(13) 0.0432(5) Uani 1 1 d .
H10A H -0.4996 -0.1190 0.3516 0.052 Uiso 1 1 calc R
C11A C -0.2801(3) -0.0387(2) 0.44859(14) 0.0435(5) Uani 1 1 d .
H11A H -0.2483 -0.1332 0.4436 0.052 Uiso 1 1 calc R
C12A C -0.1764(2) 0.0907(2) 0.51110(12) 0.0340(4) Uani 1 1 d .
H12A H -0.0754 0.0827 0.5484 0.041 Uiso 1 1 calc R
P1B P 0.36321(5) 0.38508(5) 0.76353(3) 0.02959(11) Uani 1 1 d .
C1B C 0.35808(19) 0.53550(18) 0.84688(10) 0.0241(3) Uani 1 1 d .
C2B C 0.27772(19) 0.47552(19) 0.90722(10) 0.0266(3) Uani 1 1 d .
C3B C 0.2054(2) 0.3117(2) 0.88068(11) 0.0324(4) Uani 1 1 d .
C4B C 0.2388(2) 0.2495(2) 0.80373(12) 0.0344(4) Uani 1 1 d .
H4B H 0.1974 0.1432 0.7760 0.041 Uiso 1 1 calc R
C5B C 0.1149(3) 0.2154(3) 0.93259(14) 0.0510(6) Uani 1 1 d .
H5B1 H 0.0518 0.1151 0.8948 0.076 Uiso 1 1 calc R
H5B2 H 0.0416 0.2707 0.9509 0.076 Uiso 1 1 calc R
H5B3 H 0.1927 0.1984 0.9856 0.076 Uiso 1 1 calc R
C6B C 0.2825(2) 0.5667(2) 0.99468(11) 0.0363(4) Uani 1 1 d .
H6B1 H 0.3756 0.6578 1.0138 0.054 Uiso 1 1 calc R
H6B2 H 0.2928 0.5007 1.0401 0.054 Uiso 1 1 calc R
H6B3 H 0.1823 0.6005 0.9869 0.054 Uiso 1 1 calc R
C7B C 0.44550(19) 0.70116(19) 0.85461(10) 0.0248(3) Uani 1 1 d .
C8B C 0.5940(2) 0.7344(2) 0.83527(11) 0.0308(3) Uani 1 1 d .
H8B H 0.6380 0.6516 0.8193 0.037 Uiso 1 1 calc R
C9B C 0.6769(2) 0.8874(2) 0.83940(13) 0.0414(4) Uani 1 1 d .
H9B H 0.7762 0.9075 0.8258 0.050 Uiso 1 1 calc R
C10B C 0.6147(3) 1.0113(2) 0.86338(13) 0.0425(5) Uani 1 1 d .
H10B H 0.6710 1.1153 0.8659 0.051 Uiso 1 1 calc R
C11B C 0.4694(3) 0.9803(2) 0.88342(13) 0.0396(4) Uani 1 1 d .
H11B H 0.4273 1.0639 0.9005 0.048 Uiso 1 1 calc R
C12B C 0.3843(2) 0.8268(2) 0.87864(12) 0.0322(4) Uani 1 1 d .
H12B H 0.2845 0.8076 0.8917 0.039 Uiso 1 1 calc R

loop_
_atom_site_aniso_label
_atom_site_aniso_U_11
_atom_site_aniso_U_22
_atom_site_aniso_U_33
_atom_site_aniso_U_23
_atom_site_aniso_U_13
_atom_site_aniso_U_12
Ti1 0.02028(14) 0.02567(15) 0.01868(14) 0.00573(10) 0.00538(10) 0.00300(11)
Cl1 0.0338(2) 0.0465(3) 0.0336(2) 0.01850(19) -0.00097(18) -0.01289(19)
Cl2 0.0368(2) 0.0708(3) 0.0273(2) 0.0072(2) 0.01302(18) 0.0268(2)
P1A 0.0237(2) 0.0309(2) 0.0215(2) 0.00407(16) 0.00862(16) 0.00491(16)
C1A 0.0246(7) 0.0267(7) 0.0195(7) 0.0078(6) 0.0058(6) 0.0067(6)
C2A 0.0314(8) 0.0310(8) 0.0216(7) 0.0079(6) 0.0060(6) 0.0132(7)
C3A 0.0415(9) 0.0257(8) 0.0226(7) 0.0069(6) 0.0056(7) 0.0104(7)
C4A 0.0326(8) 0.0262(8) 0.0215(7) 0.0071(6) 0.0056(6) -0.0005(6)
C5A 0.0693(15) 0.0281(9) 0.0451(11) 0.0014(8) 0.0074(10) 0.0181(10)
C6A 0.0361(10) 0.0573(12) 0.0363(10) 0.0002(9) 0.0059(8) 0.0259(9)
C7A 0.0250(7) 0.0294(8) 0.0206(7) 0.0044(6) 0.0079(6) 0.0043(6)
C8A 0.0275(8) 0.0375(9) 0.0269(8) 0.0061(7) 0.0054(7) 0.0054(7)
C9A 0.0284(9) 0.0494(11) 0.0304(9) 0.0025(8) 0.0026(7) 0.0017(8)
C10A 0.0356(10) 0.0439(11) 0.0366(10) -0.0095(8) 0.0075(8) -0.0048(8)
C11A 0.0405(11) 0.0318(9) 0.0532(12) -0.0065(8) 0.0144(9) 0.0063(8)
C12A 0.0289(8) 0.0329(9) 0.0370(9) 0.0010(7) 0.0076(7) 0.0073(7)
P1B 0.0262(2) 0.0299(2) 0.0313(2) 0.00021(17) 0.00670(17) 0.01020(17)
C1B 0.0206(7) 0.0262(7) 0.0231(7) 0.0035(6) 0.0031(6) 0.0060(6)
C2B 0.0234(7) 0.0307(8) 0.0220(7) 0.0066(6) 0.0019(6) 0.0046(6)
C3B 0.0311(8) 0.0316(8) 0.0277(8) 0.0123(7) -0.0003(7) 0.0029(7)
C4B 0.0354(9) 0.0225(8) 0.0375(9) 0.0054(7) -0.0004(7) 0.0066(7)
C5B 0.0517(12) 0.0498(12) 0.0363(10) 0.0242(9) 0.0008(9) -0.0109(10)
C6B 0.0362(9) 0.0463(10) 0.0219(8) 0.0050(7) 0.0065(7) 0.0048(8)
C7B 0.0221(7) 0.0288(8) 0.0193(7) 0.0041(6) 0.0024(6) 0.0032(6)
C8B 0.0260(8) 0.0355(9) 0.0279(8) 0.0044(7) 0.0078(7) 0.0029(7)
C9B 0.0353(10) 0.0470(11) 0.0342(9) 0.0058(8) 0.0125(8) -0.0073(8)
C10B 0.0521(12) 0.0295(9) 0.0340(9) 0.0058(7) 0.0069(9) -0.0064(8)
C11B 0.0481(11) 0.0274(9) 0.0367(10) 0.0022(7) 0.0044(8) 0.0089(8)
C12B 0.0316(9) 0.0292(8) 0.0326(9) 0.0027(7) 0.0071(7) 0.0062(7)

loop_
_atom_type_symbol
_atom_type_description
_atom_type_scat_dispersion_real
_atom_type_scat_dispersion_imag
_atom_type_scat_source
C C 0.0033 0.0016 'International Tables Vol C Tables 4.2.6.8 and 6.1.1.4'
H H 0.0000 0.0000 'International Tables Vol C Tables 4.2.6.8 and 6.1.1.4'
P P 0.1023 0.0942 'International Tables Vol C Tables 4.2.6.8 and 6.1.1.4'
Cl Cl 0.1484 0.1585 'International Tables Vol C Tables 4.2.6.8 and 6.1.1.4'
Ti Ti 0.2776 0.4457 'International Tables Vol C Tables 4.2.6.8 and 6.1.1.4'

loop_
_geom_angle_atom_site_label_1
_geom_angle_atom_site_label_2
_geom_angle_atom_site_label_3
_geom_angle
Cl1 Ti1 Cl2 94.59(2)
Cl1 Ti1 C4A 135.15(4)
Cl2 Ti1 C4A 103.62(5)
Cl1 Ti1 C4B 80.62(5)
Cl2 Ti1 C4B 124.62(5)
C4A Ti1 C4B 118.34(6)
Cl1 Ti1 C3B 82.07(4)
Cl2 Ti1 C3B 91.34(5)
C4A Ti1 C3B 136.84(6)
C4B Ti1 C3B 33.28(6)
Cl1 Ti1 C1B 137.35(4)
Cl2 Ti1 C1B 94.73(4)
C4A Ti1 C1B 82.07(6)
C4B Ti1 C1B 60.09(6)
C3B Ti1 C1B 56.18(5)
Cl1 Ti1 C3A 119.73(4)
Cl2 Ti1 C3A 77.28(4)
C4A Ti1 C3A 32.51(6)
C4B Ti1 C3A 150.85(6)
C3B Ti1 C3A 155.75(6)
C1B Ti1 C3A 102.93(6)
Cl1 Ti1 C2B 111.88(4)
Cl2 Ti1 C2B 76.43(4)
C4A Ti1 C2B 112.12(6)
C4B Ti1 C2B 55.81(6)
C3B Ti1 C2B 32.62(5)
C1B Ti1 C2B 32.38(5)
C3A Ti1 C2B 123.14(6)
Cl1 Ti1 P1A 101.084(18)
Cl2 Ti1 P1A 138.491(19)
C4A Ti1 P1A 41.07(4)
C4B Ti1 P1A 95.93(5)
C3B Ti1 P1A 128.58(5)
C1B Ti1 P1A 98.97(4)
C3A Ti1 P1A 61.53(4)
C2B Ti1 P1A 129.81(4)
Cl1 Ti1 C2A 87.84(4)
Cl2 Ti1 C2A 81.73(4)
C4A Ti1 C2A 55.66(6)
C4B Ti1 C2A 151.75(6)
C3B Ti1 C2A 167.28(6)
C1B Ti1 C2A 134.71(5)
C3A Ti1 C2A 32.07(6)
C2B Ti1 C2A 151.43(5)
P1A Ti1 C2A 60.97(4)
Cl1 Ti1 C1A 76.04(4)
Cl2 Ti1 C1A 111.03(4)
C4A Ti1 C1A 59.22(5)
C4B Ti1 C1A 120.74(6)
C3B Ti1 C1A 149.59(6)
C1B Ti1 C1A 136.99(5)
C3A Ti1 C1A 53.81(5)
C2B Ti1 C1A 169.18(5)
P1A Ti1 C1A 39.52(3)
C2A Ti1 C1A 31.01(5)
Cl1 Ti1 P1B 115.31(2)
Cl2 Ti1 P1B 134.666(19)
C4A Ti1 P1B 79.26(4)
C4B Ti1 P1B 40.04(5)
C3B Ti1 P1B 62.28(5)
C1B Ti1 P1B 40.21(4)
C3A Ti1 P1B 111.32(4)
C2B Ti1 P1B 61.46(4)
P1A Ti1 P1B 70.689(15)
C2A Ti1 P1B 129.72(4)
C1A Ti1 P1B 108.88(4)
C4A P1A C1A 89.48(8)
C4A P1A Ti1 62.50(5)
C1A P1A Ti1 71.12(5)
C2A C1A C7A 127.49(15)
C2A C1A P1A 112.42(12)
C7A C1A P1A 119.87(12)
C2A C1A Ti1 73.48(9)
C7A C1A Ti1 128.99(10)
P1A C1A Ti1 69.36(5)
C1A C2A C3A 111.93(15)
C1A C2A C6A 125.87(16)
C3A C2A C6A 122.17(16)
C1A C2A Ti1 75.50(9)
C3A C2A Ti1 71.09(9)
C6A C2A Ti1 122.41(11)
C4A C3A C2A 112.78(15)
C4A C3A C5A 123.26(18)
C2A C3A C5A 123.73(17)
C4A C3A Ti1 67.48(9)
C2A C3A Ti1 76.84(9)
C5A C3A Ti1 127.86(12)
C3A C4A P1A 112.99(13)
C3A C4A Ti1 80.01(10)
P1A C4A Ti1 76.44(6)
C8A C7A C12A 117.81(16)
C8A C7A C1A 120.84(15)
C12A C7A C1A 120.99(15)
C9A C8A C7A 120.94(17)
C10A C9A C8A 120.45(17)
C11A C10A C9A 119.26(18)
C10A C11A C12A 120.84(19)
C11A C12A C7A 120.69(17)
C4B P1B C1B 88.96(8)
C4B P1B Ti1 62.78(6)
C1B P1B Ti1 65.97(5)
C2B C1B C7B 125.96(14)
C2B C1B P1B 112.44(12)
C7B C1B P1B 121.30(11)
C2B C1B Ti1 75.79(9)
C7B C1B Ti1 123.07(10)
P1B C1B Ti1 73.82(5)
C1B C2B C3B 112.05(15)
C1B C2B C6B 125.16(15)
C3B C2B C6B 122.44(15)
C1B C2B Ti1 71.83(9)
C3B C2B Ti1 70.41(9)
C6B C2B Ti1 130.81(12)
C4B C3B C2B 111.56(15)
C4B C3B C5B 124.29(17)
C2B C3B C5B 124.02(17)
C4B C3B Ti1 70.64(9)
C2B C3B Ti1 76.97(9)
C5B C3B Ti1 123.09(13)
C3B C4B P1B 114.56(13)
C3B C4B Ti1 76.09(10)
P1B C4B Ti1 77.19(6)
C12B C7B C8B 118.04(16)
C12B C7B C1B 122.68(15)
C8B C7B C1B 119.27(15)
C9B C8B C7B 120.91(17)
C8B C9B C10B 120.48(18)
C11B C10B C9B 119.18(17)
C10B C11B C12B 120.79(18)
C11B C12B C7B 120.58(17)

loop_
_geom_bond_atom_site_label_1
_geom_bond_atom_site_label_2
_geom_bond_distance
Ti1 Cl1 2.3109(5)
Ti1 Cl2 2.3427(5)
Ti1 C4A 2.3818(15)
Ti1 C4B 2.4098(17)
Ti1 C3B 2.4793(16)
Ti1 C1B 2.5129(16)
Ti1 C3A 2.5393(16)
Ti1 C2B 2.5640(16)
Ti1 P1A 2.6104(5)
Ti1 C2A 2.6138(16)
Ti1 C1A 2.6395(15)
Ti1 P1B 2.6425(6)
P1A C4A 1.7640(17)
P1A C1A 1.7749(16)
C1A C2A 1.405(2)
C1A C7A 1.477(2)
C2A C3A 1.425(2)
C2A C6A 1.499(2)
C3A C4A 1.386(3)
C3A C5A 1.506(2)
C7A C8A 1.396(2)
C7A C12A 1.399(2)
C8A C9A 1.389(3)
C9A C10A 1.379(3)
C10A C11A 1.378(3)
C11A C12A 1.385(3)
P1B C4B 1.743(2)
P1B C1B 1.7763(16)
C1B C2B 1.416(2)
C1B C7B 1.481(2)
C2B C3B 1.419(2)
C2B C6B 1.498(2)
C3B C4B 1.401(3)
C3B C5B 1.503(2)
C7B C12B 1.393(2)
C7B C8B 1.399(2)
C8B C9B 1.382(3)
C9B C10B 1.386(3)
C10B C11B 1.377(3)
C11B C12B 1.390(3)

loop_
_geom_torsion_atom_site_label_1
_geom_torsion_atom_site_label_2
_geom_torsion_atom_site_label_3
_geom_torsion_atom_site_label_4
_geom_torsion
Cl1 Ti1 P1A C4A 151.03(7)
Cl2 Ti1 P1A C4A 40.89(7)
C4B Ti1 P1A C4A -127.40(8)
C3B Ti1 P1A C4A -120.32(8)
C1B Ti1 P1A C4A -66.82(7)
C3A Ti1 P1A C4A 33.09(8)
C2B Ti1 P1A C4A -77.86(8)
C2A Ti1 P1A C4A 69.81(8)
C1A Ti1 P1A C4A 99.62(8)
P1B Ti1 P1A C4A -95.83(7)
Cl1 Ti1 P1A C1A 51.41(6)
Cl2 Ti1 P1A C1A -58.74(6)
C4A Ti1 P1A C1A -99.62(8)
C4B Ti1 P1A C1A 132.98(7)
C3B Ti1 P1A C1A 140.06(8)
C1B Ti1 P1A C1A -166.44(7)
C3A Ti1 P1A C1A -66.53(7)
C2B Ti1 P1A C1A -177.48(7)
C2A Ti1 P1A C1A -29.81(7)
P1B Ti1 P1A C1A 164.54(6)
C4A P1A C1A C2A 0.06(12)
Ti1 P1A C1A C2A 61.05(10)
C4A P1A C1A C7A 175.03(13)
Ti1 P1A C1A C7A -123.99(12)
C4A P1A C1A Ti1 -60.99(5)
Cl1 Ti1 C1A C2A 109.76(10)
Cl2 Ti1 C1A C2A 20.17(10)
C4A Ti1 C1A C2A -73.54(10)
C4B Ti1 C1A C2A 179.68(10)
C3B Ti1 C1A C2A 154.98(12)
C1B Ti1 C1A C2A -102.62(11)
C3A Ti1 C1A C2A -34.83(10)
C2B Ti1 C1A C2A -112.1(3)
P1A Ti1 C1A C2A -122.46(11)
P1B Ti1 C1A C2A -137.88(9)
Cl1 Ti1 C1A C7A -15.46(13)
Cl2 Ti1 C1A C7A -105.05(13)
C4A Ti1 C1A C7A 161.25(16)
C4B Ti1 C1A C7A 54.47(15)
C3B Ti1 C1A C7A 29.8(2)
C1B Ti1 C1A C7A 132.16(13)
C3A Ti1 C1A C7A -160.04(16)
C2B Ti1 C1A C7A 122.7(3)
P1A Ti1 C1A C7A 112.32(15)
C2A Ti1 C1A C7A -125.21(18)
P1B Ti1 C1A C7A 96.90(13)
Cl1 Ti1 C1A P1A -127.78(5)
Cl2 Ti1 C1A P1A 142.63(4)
C4A Ti1 C1A P1A 48.93(6)
C4B Ti1 C1A P1A -57.85(8)
C3B Ti1 C1A P1A -82.56(11)
C1B Ti1 C1A P1A 19.84(9)
C3A Ti1 C1A P1A 87.63(7)
C2B Ti1 C1A P1A 10.4(3)
C2A Ti1 C1A P1A 122.46(11)
P1B Ti1 C1A P1A -15.42(5)
C7A C1A C2A C3A -170.87(14)
P1A C1A C2A C3A 3.63(17)
Ti1 C1A C2A C3A 62.29(11)
C7A C1A C2A C6A 7.1(3)
P1A C1A C2A C6A -178.42(14)
Ti1 C1A C2A C6A -119.75(17)
C7A C1A C2A Ti1 126.84(15)
P1A C1A C2A Ti1 -58.66(8)
Cl1 Ti1 C2A C1A -66.06(9)
Cl2 Ti1 C2A C1A -161.02(10)
C4A Ti1 C2A C1A 86.18(10)
C4B Ti1 C2A C1A -0.57(18)
C3B Ti1 C2A C1A -103.5(3)
C1B Ti1 C2A C1A 110.51(10)
C3A Ti1 C2A C1A 119.76(14)
C2B Ti1 C2A C1A 158.68(11)
P1A Ti1 C2A C1A 37.88(8)
P1B Ti1 C2A C1A 55.58(11)
Cl1 Ti1 C2A C3A 174.18(10)
Cl2 Ti1 C2A C3A 79.22(9)
C4A Ti1 C2A C3A -33.57(10)
C4B Ti1 C2A C3A -120.33(14)
C3B Ti1 C2A C3A 136.8(2)
C1B Ti1 C2A C3A -9.25(13)
C2B Ti1 C2A C3A 38.92(16)
P1A Ti1 C2A C3A -81.88(9)
C1A Ti1 C2A C3A -119.76(14)
P1B Ti1 C2A C3A -64.17(11)
Cl1 Ti1 C2A C6A 57.49(14)
Cl2 Ti1 C2A C6A -37.46(14)
C4A Ti1 C2A C6A -150.26(16)
C4B Ti1 C2A C6A 122.98(16)
C3B Ti1 C2A C6A 20.1(3)
C1B Ti1 C2A C6A -125.93(14)
C3A Ti1 C2A C6A -116.68(18)
C2B Ti1 C2A C6A -77.76(19)
P1A Ti1 C2A C6A 161.44(16)
C1A Ti1 C2A C6A 123.56(19)
P1B Ti1 C2A C6A 179.14(12)
C1A C2A C3A C4A -6.6(2)
C6A C2A C3A C4A 175.33(15)
Ti1 C2A C3A C4A 58.34(12)
C1A C2A C3A C5A 168.04(16)
C6A C2A C3A C5A -10.0(3)
Ti1 C2A C3A C5A -126.99(17)
C1A C2A C3A Ti1 -64.97(12)
C6A C2A C3A Ti1 116.99(15)
Cl1 Ti1 C3A C4A -128.54(9)
Cl2 Ti1 C3A C4A 143.43(10)
C4B Ti1 C3A C4A 1.15(17)
C3B Ti1 C3A C4A 79.70(17)
C1B Ti1 C3A C4A 51.44(11)
C2B Ti1 C3A C4A 79.19(11)
P1A Ti1 C3A C4A -41.85(9)
C2A Ti1 C3A C4A -121.83(14)
C1A Ti1 C3A C4A -88.18(11)
P1B Ti1 C3A C4A 10.16(10)
Cl1 Ti1 C3A C2A -6.70(11)
Cl2 Ti1 C3A C2A -94.73(9)
C4A Ti1 C3A C2A 121.83(14)
C4B Ti1 C3A C2A 122.98(13)
C3B Ti1 C3A C2A -158.47(14)
C1B Ti1 C3A C2A 173.27(9)
C2B Ti1 C3A C2A -158.97(9)
P1A Ti1 C3A C2A 79.98(9)
C1A Ti1 C3A C2A 33.66(9)
P1B Ti1 C3A C2A 131.99(9)
Cl1 Ti1 C3A C5A 116.02(17)
Cl2 Ti1 C3A C5A 27.99(18)
C4A Ti1 C3A C5A -115.4(2)
C4B Ti1 C3A C5A -114.30(19)
C3B Ti1 C3A C5A -35.7(3)
C1B Ti1 C3A C5A -64.01(19)
C2B Ti1 C3A C5A -36.3(2)
P1A Ti1 C3A C5A -157.3(2)
C2A Ti1 C3A C5A 122.7(2)
C1A Ti1 C3A C5A 156.4(2)
P1B Ti1 C3A C5A -105.29(18)
C2A C3A C4A P1A 6.72(17)
C5A C3A C4A P1A -167.97(14)
Ti1 C3A C4A P1A 70.53(8)
C2A C3A C4A Ti1 -63.80(12)
C5A C3A C4A Ti1 121.50(16)
C1A P1A C4A C3A -3.87(12)
Ti1 P1A C4A C3A -72.77(11)
C1A P1A C4A Ti1 68.90(6)
Cl1 Ti1 C4A C3A 74.40(11)
Cl2 Ti1 C4A C3A -36.72(10)
C4B Ti1 C4A C3A -179.36(10)
C3B Ti1 C4A C3A -143.80(10)
C1B Ti1 C4A C3A -129.70(10)
C2B Ti1 C4A C3A -117.39(10)
P1A Ti1 C4A C3A 116.77(12)
C2A Ti1 C4A C3A 33.11(9)
C1A Ti1 C4A C3A 69.86(10)
P1B Ti1 C4A C3A -170.37(10)
Cl1 Ti1 C4A P1A -42.37(9)
Cl2 Ti1 C4A P1A -153.49(4)
C4B Ti1 C4A P1A 63.87(8)
C3B Ti1 C4A P1A 99.43(9)
C1B Ti1 C4A P1A 113.54(6)
C3A Ti1 C4A P1A -116.77(12)
C2B Ti1 C4A P1A 125.84(6)
C2A Ti1 C4A P1A -83.66(7)
C1A Ti1 C4A P1A -46.90(5)
P1B Ti1 C4A P1A 72.86(5)
C2A C1A C7A C8A 34.3(2)
P1A C1A C7A C8A -139.82(14)
Ti1 C1A C7A C8A 133.51(14)
C2A C1A C7A C12A -152.63(17)
P1A C1A C7A C12A 33.2(2)
Ti1 C1A C7A C12A -53.4(2)
C12A C7A C8A C9A 0.1(3)
C1A C7A C8A C9A 173.34(16)
C7A C8A C9A C10A -0.2(3)
C8A C9A C10A C11A -0.1(3)
C9A C10A C11A C12A 0.4(3)
C10A C11A C12A C7A -0.6(3)
C8A C7A C12A C11A 0.3(3)
C1A C7A C12A C11A -172.96(17)
Cl1 Ti1 P1B C4B -32.54(7)
Cl2 Ti1 P1B C4B 93.75(7)
C4A Ti1 P1B C4B -167.65(8)
C3B Ti1 P1B C4B 32.57(8)
C1B Ti1 P1B C4B 101.95(9)
C3A Ti1 P1B C4B -173.19(8)
C2B Ti1 P1B C4B 69.70(8)
P1A Ti1 P1B C4B -125.96(7)
C2A Ti1 P1B C4B -142.33(8)
C1A Ti1 P1B C4B -115.63(8)
Cl1 Ti1 P1B C1B -134.49(6)
Cl2 Ti1 P1B C1B -8.21(6)
C4A Ti1 P1B C1B 90.39(7)
C4B Ti1 P1B C1B -101.95(9)
C3B Ti1 P1B C1B -69.38(7)
C3A Ti1 P1B C1B 84.86(7)
C2B Ti1 P1B C1B -32.25(7)
P1A Ti1 P1B C1B 132.09(6)
C2A Ti1 P1B C1B 115.72(8)
C1A Ti1 P1B C1B 142.41(7)
C4B P1B C1B C2B 6.18(12)
Ti1 P1B C1B C2B 66.65(10)
C4B P1B C1B C7B -179.72(13)
Ti1 P1B C1B C7B -119.25(13)
C4B P1B C1B Ti1 -60.47(6)
Cl1 Ti1 C1B C2B -46.78(11)
Cl2 Ti1 C1B C2B 55.25(9)
C4A Ti1 C1B C2B 158.37(10)
C4B Ti1 C1B C2B -72.35(10)
C3B Ti1 C1B C2B -33.21(10)
C3A Ti1 C1B C2B 133.26(10)
P1A Ti1 C1B C2B -164.06(9)
C2A Ti1 C1B C2B 138.28(10)
C1A Ti1 C1B C2B -176.69(9)
P1B Ti1 C1B C2B -118.91(11)
Cl1 Ti1 C1B C7B -170.70(9)
Cl2 Ti1 C1B C7B -68.68(12)
C4A Ti1 C1B C7B 34.45(12)
C4B Ti1 C1B C7B 163.73(14)
C3B Ti1 C1B C7B -157.13(14)
C3A Ti1 C1B C7B 9.34(13)
C2B Ti1 C1B C7B -123.92(17)
P1A Ti1 C1B C7B 72.01(12)
C2A Ti1 C1B C7B 14.36(15)
C1A Ti1 C1B C7B 59.38(15)
P1B Ti1 C1B C7B 117.17(14)
Cl1 Ti1 C1B P1B 72.13(7)
Cl2 Ti1 C1B P1B 174.15(4)
C4A Ti1 C1B P1B -82.72(6)
C4B Ti1 C1B P1B 46.56(6)
C3B Ti1 C1B P1B 85.70(7)
C3A Ti1 C1B P1B -107.83(6)
C2B Ti1 C1B P1B 118.91(11)
P1A Ti1 C1B P1B -45.16(5)
C2A Ti1 C1B P1B -102.81(7)
C1A Ti1 C1B P1B -57.78(9)
C7B C1B C2B C3B 179.87(15)
P1B C1B C2B C3B -6.36(17)
Ti1 C1B C2B C3B 59.09(12)
C7B C1B C2B C6B -6.8(3)
P1B C1B C2B C6B 166.94(14)
Ti1 C1B C2B C6B -127.61(16)
C7B C1B C2B Ti1 120.78(15)
P1B C1B C2B Ti1 -65.45(8)
Cl1 Ti1 C2B C1B 147.86(8)
Cl2 Ti1 C2B C1B -122.61(9)
C4A Ti1 C2B C1B -23.21(11)
C4B Ti1 C2B C1B 86.87(11)
C3B Ti1 C2B C1B 122.43(15)
C3A Ti1 C2B C1B -57.96(11)
P1A Ti1 C2B C1B 20.68(11)
C2A Ti1 C2B C1B -81.43(14)
C1A Ti1 C2B C1B 12.1(3)
P1B Ti1 C2B C1B 40.04(8)
Cl1 Ti1 C2B C3B 25.43(11)
Cl2 Ti1 C2B C3B 114.96(10)
C4A Ti1 C2B C3B -145.64(10)
C4B Ti1 C2B C3B -35.55(10)
C1B Ti1 C2B C3B -122.43(15)
C3A Ti1 C2B C3B 179.61(10)
P1A Ti1 C2B C3B -101.75(10)
C2A Ti1 C2B C3B 156.14(12)
C1A Ti1 C2B C3B -110.3(3)
P1B Ti1 C2B C3B -82.39(10)
Cl1 Ti1 C2B C6B -90.99(15)
Cl2 Ti1 C2B C6B -1.46(14)
C4A Ti1 C2B C6B 97.94(16)
C4B Ti1 C2B C6B -151.97(18)
C3B Ti1 C2B C6B -116.4(2)
C1B Ti1 C2B C6B 121.15(19)
C3A Ti1 C2B C6B 63.20(17)
P1A Ti1 C2B C6B 141.83(13)
C2A Ti1 C2B C6B 39.7(2)
C1A Ti1 C2B C6B 133.3(3)
P1B Ti1 C2B C6B 161.19(17)
C1B C2B C3B C4B 2.9(2)
C6B C2B C3B C4B -170.64(16)
Ti1 C2B C3B C4B 62.79(12)
C1B C2B C3B C5B 178.76(17)
C6B C2B C3B C5B 5.2(3)
Ti1 C2B C3B C5B -121.33(18)
C1B C2B C3B Ti1 -59.91(12)
C6B C2B C3B Ti1 126.57(15)
Cl1 Ti1 C3B C4B 84.97(10)
Cl2 Ti1 C3B C4B 179.42(10)
C4A Ti1 C3B C4B -68.91(13)
C1B Ti1 C3B C4B -85.80(11)
C3A Ti1 C3B C4B -119.54(16)
C2B Ti1 C3B C4B -118.76(15)
P1A Ti1 C3B C4B -12.92(12)
C2A Ti1 C3B C4B 122.8(3)
C1A Ti1 C3B C4B 40.90(16)
P1B Ti1 C3B C4B -39.14(9)
Cl1 Ti1 C3B C2B -156.28(10)
Cl2 Ti1 C3B C2B -61.83(10)
C4A Ti1 C3B C2B 49.85(14)
C4B Ti1 C3B C2B 118.76(15)
C1B Ti1 C3B C2B 32.96(9)
C3A Ti1 C3B C2B -0.8(2)
P1A Ti1 C3B C2B 105.84(10)
C2A Ti1 C3B C2B -118.5(2)
C1A Ti1 C3B C2B 159.65(10)
P1B Ti1 C3B C2B 79.62(10)
Cl1 Ti1 C3B C5B -33.96(16)
Cl2 Ti1 C3B C5B 60.49(16)
C4A Ti1 C3B C5B 172.16(15)
C4B Ti1 C3B C5B -118.9(2)
C1B Ti1 C3B C5B 155.28(19)
C3A Ti1 C3B C5B 121.53(18)
C2B Ti1 C3B C5B 122.3(2)
P1A Ti1 C3B C5B -131.85(15)
C2A Ti1 C3B C5B 3.8(4)
C1A Ti1 C3B C5B -78.0(2)
P1B Ti1 C3B C5B -158.07(18)
C2B C3B C4B P1B 1.94(19)
C5B C3B C4B P1B -173.94(15)
Ti1 C3B C4B P1B 68.63(10)
C2B C3B C4B Ti1 -66.69(12)
C5B C3B C4B Ti1 117.44(18)
C1B P1B C4B C3B -4.63(14)
Ti1 P1B C4B C3B -67.97(12)
C1B P1B C4B Ti1 63.34(6)
Cl1 Ti1 C4B C3B -89.82(10)
Cl2 Ti1 C4B C3B -0.71(12)
C4A Ti1 C4B C3B 133.51(10)
C1B Ti1 C4B C3B 72.93(10)
C3A Ti1 C4B C3B 132.81(13)
C2B Ti1 C4B C3B 34.84(10)
P1A Ti1 C4B C3B 169.88(10)
C2A Ti1 C4B C3B -156.98(12)
C1A Ti1 C4B C3B -157.32(9)
P1B Ti1 C4B C3B 119.71(12)
Cl1 Ti1 C4B P1B 150.47(6)
Cl2 Ti1 C4B P1B -120.42(5)
C4A Ti1 C4B P1B 13.81(9)
C3B Ti1 C4B P1B -119.71(12)
C1B Ti1 C4B P1B -46.78(6)
C3A Ti1 C4B P1B 13.11(15)
C2B Ti1 C4B P1B -84.87(7)
P1A Ti1 C4B P1B 50.17(6)
C2A Ti1 C4B P1B 83.31(13)
C1A Ti1 C4B P1B 82.97(7)
C2B C1B C7B C12B -42.3(2)
P1B C1B C7B C12B 144.40(14)
Ti1 C1B C7B C12B 54.01(19)
C2B C1B C7B C8B 139.09(16)
P1B C1B C7B C8B -34.2(2)
Ti1 C1B C7B C8B -124.56(14)
C12B C7B C8B C9B -0.4(2)
C1B C7B C8B C9B 178.26(15)
C7B C8B C9B C10B 0.4(3)
C8B C9B C10B C11B 0.3(3)
C9B C10B C11B C12B -0.9(3)
C10B C11B C12B C7B 0.9(3)
C8B C7B C12B C11B -0.2(2)
C1B C7B C12B C11B -178.83(15)
